data_1503406
loop_
_publ_author_name
'Chen, Cheng-Hui'
'Chen, Yu-Kai'
'Sha, Chin-Kang'

_publ_section_title
;
 Enantioselective total synthesis of otteliones A and B.
;
_journal_issue 7
_journal_name_full 'Organic letters'
_journal_page_first 1377
_journal_page_last 1379
_journal_paper_doi 10.1021/ol902776d
_journal_volume 12
_journal_year 2010
_chemical_absolute_configuration rm
_chemical_formula_sum 'C20 H22 O3'
_chemical_formula_weight 310.38
_chemical_name_systematic
; 
 ? 
;
_space_group_IT_number 19
_symmetry_cell_setting orthorhombic
_symmetry_space_group_name_Hall 'P 2ac 2ab'
_symmetry_space_group_name_H-M 'P 21 21 21'
_atom_sites_solution_hydrogens geom
_atom_sites_solution_primary direct
_atom_sites_solution_secondary difmap
_audit_creation_method SHELXL-97
_cell_angle_alpha 90.00
_cell_angle_beta 90.00
_cell_angle_gamma 90.00
_cell_formula_units_Z 4
_cell_length_a 8.4937(5)
_cell_length_b 13.0651(8)
_cell_length_c 15.3562(9)
_cell_measurement_reflns_used 2839
_cell_measurement_temperature 295(2)
_cell_measurement_theta_max 25
_cell_measurement_theta_min 2.5
_cell_volume 1704.09(18)
_computing_cell_refinement 'Bruker Smart'
_computing_data_collection 'Bruker Smart'
_computing_data_reduction 'Bruker Saint'
_computing_molecular_graphics 'Bruker Shelxtl'
_computing_publication_material 'Bruker Shelxtl'
_computing_structure_refinement 'Shelxtl-97 (Sheldrick, 2008)'
_computing_structure_solution 'Shelxtl-97 (Sheldrick, 2008)'
_diffrn_ambient_temperature 295(2)
_diffrn_measured_fraction_theta_full 1.000
_diffrn_measured_fraction_theta_max 1.000
_diffrn_measurement_device_type 'CCD area detector'
_diffrn_measurement_method 'phi and omega scans'
_diffrn_radiation_monochromator graphite
_diffrn_radiation_source 'fine-focus sealed tube'
_diffrn_radiation_type MoK\a
_diffrn_radiation_wavelength 0.71073
_diffrn_reflns_av_R_equivalents 0.0319
_diffrn_reflns_av_sigmaI/netI 0.0334
_diffrn_reflns_limit_h_max 9
_diffrn_reflns_limit_h_min -11
_diffrn_reflns_limit_k_max 17
_diffrn_reflns_limit_k_min -15
_diffrn_reflns_limit_l_max 15
_diffrn_reflns_limit_l_min -20
_diffrn_reflns_number 12821
_diffrn_reflns_theta_full 28.28
_diffrn_reflns_theta_max 28.28
_diffrn_reflns_theta_min 2.05
_exptl_absorpt_coefficient_mu 0.080
_exptl_absorpt_correction_T_max 0.7454
_exptl_absorpt_correction_T_min 0.6102
_exptl_absorpt_correction_type empirical
_exptl_crystal_colour colorless
_exptl_crystal_density_diffrn 1.210
_exptl_crystal_density_meas ?
_exptl_crystal_density_method 'not measured'
_exptl_crystal_description lump
_exptl_crystal_F_000 664
_exptl_crystal_size_max 0.25
_exptl_crystal_size_mid 0.20
_exptl_crystal_size_min 0.20
_refine_diff_density_max 0.092
_refine_diff_density_min -0.148
_refine_diff_density_rms 0.027
_refine_ls_abs_structure_details 'Flack H D (1983), Acta Cryst. A39, 876-881'
_refine_ls_abs_structure_Flack -0.3(12)
_refine_ls_extinction_method none
_refine_ls_goodness_of_fit_ref 1.015
_refine_ls_hydrogen_treatment constr
_refine_ls_matrix_type full
_refine_ls_number_parameters 210
_refine_ls_number_reflns 4240
_refine_ls_number_restraints 0
_refine_ls_restrained_S_all 1.015
_refine_ls_R_factor_all 0.0713
_refine_ls_R_factor_gt 0.0433
_refine_ls_shift/su_max 0.000
_refine_ls_shift/su_mean 0.000
_refine_ls_structure_factor_coef Fsqd
_refine_ls_weighting_details 'calc w=1/[\s^2^(Fo^2^)+(0.0559P)^2^+0.0233P] where P=(Fo^2^+2Fc^2^)/3'
_refine_ls_weighting_scheme calc
_refine_ls_wR_factor_gt 0.0981
_refine_ls_wR_factor_ref 0.1123
_reflns_number_gt 2891
_reflns_number_total 4240
_reflns_threshold_expression >2sigma(I)
_cod_data_source_file ol902776d_si_002.cif
_cod_data_source_block 090321m
_cod_depositor_comments
;
The following automatic conversions were performed:

'_symmetry_cell_setting' value 'Orthorhombic' changed to
'orthorhombic' according to
/home/saulius/struct/CIF-dictionaries/cif_core.dic dictionary named
'cif_core.dic' version 2.4.2 from 2011-04-26.

Automatic conversion script
Id: cif_fix_values 1715 2011-07-08 13:25:40Z adriana 

The following automatic conversions were performed:

'_exptl_crystal_density_meas' value 'not measured' was changed to '?'
- the value is perceived as not measured.

Automatic conversion script
Id: cif_fix_values 3008 2015-01-20 13:52:24Z robertas 
;
_cod_original_sg_symbol_H-M P2(1)2(1)2(1)
_cod_database_code 1503406

loop_
_symmetry_equiv_pos_as_xyz
'x, y, z'
'-x+1/2, -y, z+1/2'
'-x, y+1/2, -z+1/2'
'x+1/2, -y+1/2, -z'

loop_
_atom_site_label
_atom_site_type_symbol
_atom_site_fract_x
_atom_site_fract_y
_atom_site_fract_z
_atom_site_U_iso_or_equiv
_atom_site_adp_type
_atom_site_occupancy
_atom_site_symmetry_multiplicity
_atom_site_calc_flag
_atom_site_refinement_flags
C1 C 0.6438(2) 0.79670(14) 0.10693(10) 0.0563(4) Uani 1 1 d .
H1 H 0.7332 0.7509 0.0967 0.068 Uiso 1 1 calc R
C2 C 0.5833(2) 0.83369(13) 0.01870(10) 0.0553(4) Uani 1 1 d .
H2 H 0.4747 0.8574 0.0265 0.066 Uiso 1 1 calc R
C3 C 0.5857(2) 0.76070(15) -0.05668(11) 0.0617(4) Uani 1 1 d .
C4 C 0.5699(3) 0.80945(18) -0.14211(12) 0.0764(6) Uani 1 1 d .
H4 H 0.5495 0.7687 -0.1905 0.092 Uiso 1 1 calc R
C5 C 0.5838(3) 0.91047(18) -0.15282(12) 0.0765(6) Uani 1 1 d .
H5 H 0.5648 0.9377 -0.2078 0.092 Uiso 1 1 calc R
C6 C 0.6269(2) 0.97985(15) -0.08322(11) 0.0642(5) Uani 1 1 d .
C7 C 0.68542(19) 0.92683(12) -0.00257(10) 0.0547(4) Uani 1 1 d .
H7 H 0.7908 0.9008 -0.0161 0.066 Uiso 1 1 calc R
C8 C 0.6982(2) 0.98310(13) 0.08431(11) 0.0574(4) Uani 1 1 d .
H8 H 0.6016 1.0224 0.0941 0.069 Uiso 1 1 calc R
C9 C 0.7061(3) 0.89497(15) 0.15101(12) 0.0720(5) Uani 1 1 d .
H9A H 0.6424 0.9113 0.2015 0.086 Uiso 1 1 calc R
H9B H 0.8139 0.8849 0.1700 0.086 Uiso 1 1 calc R
C10 C 0.5203(2) 0.73844(15) 0.16036(12) 0.0663(5) Uani 1 1 d .
H10A H 0.4365 0.7853 0.1761 0.080 Uiso 1 1 calc R
H10B H 0.4749 0.6851 0.1243 0.080 Uiso 1 1 calc R
C11 C 0.5850(2) 0.69041(14) 0.24217(11) 0.0579(4) Uani 1 1 d .
C12 C 0.5814(2) 0.74031(14) 0.32157(12) 0.0644(5) Uani 1 1 d .
H12 H 0.5368 0.8052 0.3252 0.077 Uiso 1 1 calc R
C13 C 0.6433(2) 0.69528(14) 0.39599(11) 0.0633(5) Uani 1 1 d .
H13 H 0.6397 0.7299 0.4488 0.076 Uiso 1 1 calc R
C14 C 0.7099(2) 0.59978(14) 0.39166(10) 0.0562(4) Uani 1 1 d .
C15 C 0.7158(2) 0.54819(13) 0.31276(11) 0.0597(4) Uani 1 1 d .
C16 C 0.6539(2) 0.59429(15) 0.23934(11) 0.0639(5) Uani 1 1 d .
H16 H 0.6586 0.5598 0.1864 0.077 Uiso 1 1 calc R
C17 C 0.8075(3) 0.60100(18) 0.53803(12) 0.0885(7) Uani 1 1 d .
H17A H 0.7116 0.6190 0.5673 0.133 Uiso 1 1 calc R
H17B H 0.8643 0.6621 0.5232 0.133 Uiso 1 1 calc R
H17C H 0.8709 0.5592 0.5756 0.133 Uiso 1 1 calc R
C18 C 0.6156(3) 1.08019(17) -0.09276(15) 0.0883(7) Uani 1 1 d .
H18A H 0.5795 1.1075 -0.1450 0.106 Uiso 1 1 calc R
H18B H 0.6439 1.1234 -0.0472 0.106 Uiso 1 1 calc R
C19 C 0.8360(2) 1.05266(15) 0.09208(12) 0.0656(5) Uani 1 1 d .
H19 H 0.9322 1.0270 0.0731 0.079 Uiso 1 1 calc R
C20 C 0.8364(3) 1.14600(17) 0.12274(13) 0.0819(6) Uani 1 1 d .
H20A H 0.7434 1.1753 0.1426 0.098 Uiso 1 1 calc R
H20B H 0.9298 1.1831 0.1247 0.098 Uiso 1 1 calc R
O1 O 0.5976(2) 0.66815(11) -0.04843(8) 0.0827(4) Uani 1 1 d .
O2 O 0.77154(17) 0.54573(10) 0.46084(8) 0.0726(4) Uani 1 1 d .
O3 O 0.7824(2) 0.45268(10) 0.30624(9) 0.0848(4) Uani 1 1 d .
H3 H 0.8130 0.4341 0.3544 0.127 Uiso 1 1 calc R

loop_
_atom_site_aniso_label
_atom_site_aniso_U_11
_atom_site_aniso_U_22
_atom_site_aniso_U_33
_atom_site_aniso_U_23
_atom_site_aniso_U_13
_atom_site_aniso_U_12
C1 0.0595(9) 0.0576(10) 0.0518(9) 0.0064(8) -0.0002(7) 0.0014(8)
C2 0.0604(9) 0.0580(10) 0.0476(9) 0.0036(7) 0.0010(8) 0.0029(8)
C3 0.0701(11) 0.0595(12) 0.0556(10) -0.0005(8) -0.0010(9) -0.0014(9)
C4 0.0979(14) 0.0818(16) 0.0493(10) -0.0035(9) -0.0034(10) -0.0065(12)
C5 0.0939(14) 0.0841(15) 0.0514(10) 0.0112(10) -0.0021(10) 0.0008(12)
C6 0.0695(11) 0.0674(12) 0.0556(10) 0.0122(9) 0.0056(8) 0.0026(9)
C7 0.0575(9) 0.0554(10) 0.0513(9) 0.0043(7) 0.0035(7) 0.0031(8)
C8 0.0616(9) 0.0547(10) 0.0560(9) 0.0020(7) 0.0042(8) 0.0029(8)
C9 0.0942(14) 0.0659(12) 0.0560(10) 0.0033(9) -0.0051(10) -0.0082(11)
C10 0.0641(11) 0.0743(13) 0.0605(10) 0.0116(9) -0.0008(8) -0.0032(9)
C11 0.0600(10) 0.0613(11) 0.0523(9) 0.0050(8) 0.0035(8) -0.0099(9)
C12 0.0765(11) 0.0563(11) 0.0604(10) 0.0031(8) 0.0097(9) 0.0050(9)
C13 0.0818(11) 0.0594(11) 0.0486(9) -0.0044(8) 0.0059(9) 0.0003(9)
C14 0.0624(9) 0.0572(10) 0.0492(9) 0.0032(8) 0.0038(8) -0.0083(8)
C15 0.0752(11) 0.0471(10) 0.0566(10) 0.0002(8) 0.0026(8) -0.0053(8)
C16 0.0831(12) 0.0584(11) 0.0502(9) -0.0062(8) -0.0007(9) -0.0089(9)
C17 0.1201(18) 0.0945(16) 0.0508(11) 0.0016(11) -0.0108(12) -0.0039(15)
C18 0.1175(18) 0.0725(15) 0.0749(12) 0.0209(11) -0.0037(13) -0.0007(12)
C19 0.0686(11) 0.0639(12) 0.0644(10) 0.0019(9) 0.0008(9) -0.0042(9)
C20 0.1000(15) 0.0687(14) 0.0771(13) 0.0009(10) -0.0058(12) -0.0110(12)
O1 0.1188(12) 0.0602(9) 0.0693(8) -0.0059(7) -0.0025(8) 0.0011(8)
O2 0.0956(9) 0.0670(8) 0.0551(7) 0.0041(6) -0.0062(7) 0.0036(7)
O3 0.1287(13) 0.0572(8) 0.0684(8) -0.0064(6) -0.0093(8) 0.0130(8)

loop_
_atom_type_symbol
_atom_type_description
_atom_type_scat_dispersion_real
_atom_type_scat_dispersion_imag
_atom_type_scat_source
C C 0.0033 0.0016 'International Tables Vol C Tables 4.2.6.8 and 6.1.1.4'
H H 0.0000 0.0000 'International Tables Vol C Tables 4.2.6.8 and 6.1.1.4'
O O 0.0106 0.0060 'International Tables Vol C Tables 4.2.6.8 and 6.1.1.4'

loop_
_geom_angle_atom_site_label_1
_geom_angle_atom_site_label_2
_geom_angle_atom_site_label_3
_geom_angle
C2 C1 C10 113.67(15)
C2 C1 C9 103.94(14)
C10 C1 C9 114.36(15)
C2 C1 H1 108.2
C10 C1 H1 108.2
C9 C1 H1 108.2
C3 C2 C1 118.61(15)
C3 C2 C7 109.46(13)
C1 C2 C7 104.49(14)
C3 C2 H2 107.9
C1 C2 H2 107.9
C7 C2 H2 107.9
O1 C3 C4 122.12(17)
O1 C3 C2 123.44(15)
C4 C3 C2 114.44(16)
C5 C4 C3 122.15(18)
C5 C4 H4 118.9
C3 C4 H4 118.9
C4 C5 C6 123.37(17)
C4 C5 H5 118.3
C6 C5 H5 118.3
C18 C6 C5 121.36(18)
C18 C6 C7 124.87(19)
C5 C6 C7 113.77(16)
C6 C7 C8 121.42(14)
C6 C7 C2 110.78(14)
C8 C7 C2 103.70(13)
C6 C7 H7 106.7
C8 C7 H7 106.7
C2 C7 H7 106.7
C19 C8 C7 114.88(14)
C19 C8 C9 111.65(15)
C7 C8 C9 102.93(13)
C19 C8 H8 109.0
C7 C8 H8 109.0
C9 C8 H8 109.0
C8 C9 C1 108.34(14)
C8 C9 H9A 110.0
C1 C9 H9A 110.0
C8 C9 H9B 110.0
C1 C9 H9B 110.0
H9A C9 H9B 108.4
C11 C10 C1 113.80(15)
C11 C10 H10A 108.8
C1 C10 H10A 108.8
C11 C10 H10B 108.8
C1 C10 H10B 108.8
H10A C10 H10B 107.7
C12 C11 C16 117.64(16)
C12 C11 C10 122.04(16)
C16 C11 C10 120.30(16)
C11 C12 C13 121.17(16)
C11 C12 H12 119.4
C13 C12 H12 119.4
C14 C13 C12 120.11(16)
C14 C13 H13 119.9
C12 C13 H13 119.9
C13 C14 O2 125.80(16)
C13 C14 C15 119.95(16)
O2 C14 C15 114.23(16)
O3 C15 C16 119.54(15)
O3 C15 C14 121.32(16)
C16 C15 C14 119.14(17)
C15 C16 C11 121.99(16)
C15 C16 H16 119.0
C11 C16 H16 119.0
O2 C17 H17A 109.5
O2 C17 H17B 109.5
H17A C17 H17B 109.5
O2 C17 H17C 109.5
H17A C17 H17C 109.5
H17B C17 H17C 109.5
C6 C18 H18A 120.0
C6 C18 H18B 120.0
H18A C18 H18B 120.0
C20 C19 C8 127.0(2)
C20 C19 H19 116.5
C8 C19 H19 116.5
C19 C20 H20A 120.0
C19 C20 H20B 120.0
H20A C20 H20B 120.0
C14 O2 C17 117.64(16)
C15 O3 H3 109.5

loop_
_geom_bond_atom_site_label_1
_geom_bond_atom_site_label_2
_geom_bond_distance
C1 C2 1.528(2)
C1 C10 1.534(2)
C1 C9 1.545(3)
C1 H1 0.9800
C2 C3 1.500(2)
C2 C7 1.530(2)
C2 H2 0.9800
C3 O1 1.220(2)
C3 C4 1.464(3)
C4 C5 1.335(3)
C4 H4 0.9300
C5 C6 1.448(3)
C5 H5 0.9300
C6 C18 1.323(3)
C6 C7 1.504(2)
C7 C8 1.527(2)
C7 H7 0.9800
C8 C19 1.486(3)
C8 C9 1.542(2)
C8 H8 0.9800
C9 H9A 0.9700
C9 H9B 0.9700
C10 C11 1.508(2)
C10 H10A 0.9700
C10 H10B 0.9700
C11 C12 1.383(3)
C11 C16 1.386(3)
C12 C13 1.389(2)
C12 H12 0.9300
C13 C14 1.371(2)
C13 H13 0.9300
C14 O2 1.379(2)
C14 C15 1.387(2)
C15 O3 1.374(2)
C15 C16 1.382(3)
C16 H16 0.9300
C17 O2 1.421(2)
C17 H17A 0.9600
C17 H17B 0.9600
C17 H17C 0.9600
C18 H18A 0.9300
C18 H18B 0.9300
C19 C20 1.307(3)
C19 H19 0.9300
C20 H20A 0.9300
C20 H20B 0.9300
O3 H3 0.8200

loop_
_cod_related_entry_id
_cod_related_entry_code
_cod_related_entry_database
1 9252929 ChemSpider
